data_4066919
loop_
_publ_author_name
'Liu, Fu-Chen'
'Lin, Yu-Liang'
'Yang, Pei-Shan'
'Lee, Gene-Hsian'
'Peng, Shie-Ming'

_publ_section_title
;
 [3+2] Cycloadditions of Molybdenum(II) Azide Complexes with Nitriles and
 an Alkyne
;
_journal_issue 19
_journal_name_full Organometallics
_journal_page_first 4282
_journal_paper_doi 10.1021/om1007083
_journal_volume 29
_journal_year 2010
_chemical_formula_sum 'C12 H22 Mo N6 O2'
_chemical_formula_weight 378.30
_chemical_name_systematic
; 
 ? 
;
_space_group_IT_number 14
_symmetry_cell_setting monoclinic
_symmetry_space_group_name_Hall '-P 2ybc'
_symmetry_space_group_name_H-M 'P 1 21/c 1'
_atom_sites_solution_hydrogens geom
_atom_sites_solution_primary direct
_atom_sites_solution_secondary difmap
_audit_creation_method SHELXL-97
_cell_angle_alpha 90.00
_cell_angle_beta 101.432(1)
_cell_angle_gamma 90.00
_cell_formula_units_Z 4
_cell_length_a 11.1095(5)
_cell_length_b 12.4776(5)
_cell_length_c 12.1090(5)
_cell_measurement_reflns_used 5304
_cell_measurement_temperature 150(2)
_cell_measurement_theta_max 27.33
_cell_measurement_theta_min 2.37
_cell_volume 1645.25(12)
_computing_cell_refinement 'Bruker SAINT'
_computing_data_collection 'Bruker SMART'
_computing_data_reduction 'Bruker SAINT'
_computing_molecular_graphics 'Bruker SHELXTL'
_computing_publication_material 'Bruker SHELXTL'
_computing_structure_refinement 'SHELXL-97 (Sheldrick, 1997)'
_computing_structure_solution 'SHELXS-97 (Sheldrick, 1990)'
_diffrn_ambient_temperature 150(2)
_diffrn_measured_fraction_theta_full 0.998
_diffrn_measured_fraction_theta_max 0.998
_diffrn_measurement_device_type 'BRUKER SMART APEXCCD area detector'
_diffrn_measurement_method 'omega scans'
_diffrn_radiation_monochromator graphite
_diffrn_radiation_source 'fine-focus sealed tube'
_diffrn_radiation_type MoK\a
_diffrn_radiation_wavelength 0.71073
_diffrn_reflns_av_R_equivalents 0.0325
_diffrn_reflns_av_sigmaI/netI 0.0316
_diffrn_reflns_limit_h_max 14
_diffrn_reflns_limit_h_min -14
_diffrn_reflns_limit_k_max 15
_diffrn_reflns_limit_k_min -16
_diffrn_reflns_limit_l_max 15
_diffrn_reflns_limit_l_min -15
_diffrn_reflns_number 12313
_diffrn_reflns_theta_full 27.50
_diffrn_reflns_theta_max 27.50
_diffrn_reflns_theta_min 2.37
_exptl_absorpt_coefficient_mu 0.811
_exptl_absorpt_correction_T_max 0.9233
_exptl_absorpt_correction_T_min 0.7930
_exptl_absorpt_correction_type multi-scan
_exptl_crystal_colour yellow
_exptl_crystal_density_diffrn 1.527
_exptl_crystal_density_meas ?
_exptl_crystal_density_method 'not measured'
_exptl_crystal_description plate
_exptl_crystal_F_000 776
_exptl_crystal_size_max 0.30
_exptl_crystal_size_mid 0.30
_exptl_crystal_size_min 0.10
_refine_diff_density_max 0.453
_refine_diff_density_min -0.282
_refine_diff_density_rms 0.066
_refine_ls_extinction_method none
_refine_ls_goodness_of_fit_ref 1.059
_refine_ls_hydrogen_treatment constr
_refine_ls_matrix_type full
_refine_ls_number_parameters 193
_refine_ls_number_reflns 3762
_refine_ls_number_restraints 0
_refine_ls_restrained_S_all 1.059
_refine_ls_R_factor_all 0.0301
_refine_ls_R_factor_gt 0.0259
_refine_ls_shift/su_max 0.004
_refine_ls_shift/su_mean 0.000
_refine_ls_structure_factor_coef Fsqd
_refine_ls_weighting_details 'calc w=1/[\s^2^(Fo^2^)+(0.0267P)^2^+0.5725P] where P=(Fo^2^+2Fc^2^)/3'
_refine_ls_weighting_scheme calc
_refine_ls_wR_factor_gt 0.0603
_refine_ls_wR_factor_ref 0.0622
_reflns_number_gt 3421
_reflns_number_total 3762
_reflns_threshold_expression >2sigma(I)
_cod_data_source_file om1007083_si_002.cif
_cod_data_source_block ic13574
_cod_depositor_comments
;
The following automatic conversions were performed:

'_symmetry_cell_setting' value 'Monoclinic' changed to 'monoclinic'
according to /home/saulius/struct/CIF-dictionaries/cif_core.dic
dictionary named 'cif_core.dic' version 2.4.1 from 2010-06-29.

Automatic conversion script
Id: cif_fix_values 1715 2011-07-08 13:25:40Z adriana 

The following automatic conversions were performed:

'_exptl_crystal_density_meas' value 'not_measured' was changed to '?'
- the value is perceived as not measured.

Automatic conversion script
Id: cif_fix_values 3008 2015-01-20 13:52:24Z robertas 
;
_cod_original_sg_symbol_H-M P2(1)/c
_cod_database_code 4066919

loop_
_symmetry_equiv_pos_as_xyz
'x, y, z'
'-x, y+1/2, -z+1/2'
'-x, -y, -z'
'x, -y-1/2, z-1/2'

loop_
_atom_site_label
_atom_site_type_symbol
_atom_site_fract_x
_atom_site_fract_y
_atom_site_fract_z
_atom_site_U_iso_or_equiv
_atom_site_adp_type
_atom_site_occupancy
_atom_site_symmetry_multiplicity
_atom_site_calc_flag
_atom_site_refinement_flags
Mo Mo 1.155011(14) 0.155970(13) 0.395979(13) 0.01778(6) Uani 1 1 d .
N1 N 0.87012(15) 0.16296(13) 0.28204(14) 0.0226(4) Uani 1 1 d .
N2 N 0.96465(14) 0.10132(13) 0.33147(13) 0.0192(3) Uani 1 1 d .
N3 N 0.93228(15) 0.00032(13) 0.32890(14) 0.0226(4) Uani 1 1 d .
N4 N 0.81376(15) -0.00660(14) 0.27785(14) 0.0248(4) Uani 1 1 d .
N5 N 1.06153(16) 0.31320(13) 0.34120(14) 0.0225(4) Uani 1 1 d .
H5A H 1.1131 0.3546 0.3081 0.027 Uiso 1 1 calc R
H5B H 0.9917 0.3001 0.2879 0.027 Uiso 1 1 calc R
N6 N 1.07014(15) 0.20855(13) 0.54503(13) 0.0224(4) Uani 1 1 d .
H6A H 1.0319 0.1509 0.5705 0.027 Uiso 1 1 calc R
H6B H 1.1315 0.2313 0.6029 0.027 Uiso 1 1 calc R
C1 C 1.19827(18) 0.10157(17) 0.25871(17) 0.0241(4) Uani 1 1 d .
C2 C 1.19581(18) 0.00619(17) 0.44046(17) 0.0247(4) Uani 1 1 d .
C3 C 1.33200(19) 0.14917(18) 0.53209(19) 0.0305(5) Uani 1 1 d .
H3A H 1.3221 0.1482 0.6116 0.037 Uiso 1 1 calc R
H3B H 1.3987 0.1022 0.5168 0.037 Uiso 1 1 calc R
C4 C 1.31738(18) 0.24829(18) 0.47657(18) 0.0285(5) Uani 1 1 d .
H4 H 1.3104 0.3170 0.5174 0.034 Uiso 1 1 calc R
C5 C 1.32658(18) 0.24597(18) 0.36217(18) 0.0303(5) Uani 1 1 d .
H5C H 1.3932 0.2018 0.3423 0.036 Uiso 1 1 calc R
H5D H 1.3122 0.3143 0.3200 0.036 Uiso 1 1 calc R
C6 C 1.0278(2) 0.37367(17) 0.43633(17) 0.0270(4) Uani 1 1 d .
H6C H 0.9639 0.4275 0.4070 0.032 Uiso 1 1 calc R
H6D H 1.1006 0.4118 0.4787 0.032 Uiso 1 1 calc R
C7 C 0.97985(19) 0.29626(18) 0.51345(17) 0.0265(4) Uani 1 1 d .
H7A H 0.9669 0.3342 0.5820 0.032 Uiso 1 1 calc R
H7B H 0.9001 0.2663 0.4746 0.032 Uiso 1 1 calc R
C8 C 0.77871(17) 0.09396(16) 0.25007(16) 0.0210(4) Uani 1 1 d .
C9 C 0.65187(19) 0.12572(19) 0.18864(18) 0.0282(5) Uani 1 1 d .
C10 C 0.6485(2) 0.1216(3) 0.0615(2) 0.0637(9) Uani 1 1 d .
H10A H 0.7096 0.1714 0.0426 0.096 Uiso 1 1 calc R
H10B H 0.5666 0.1421 0.0207 0.096 Uiso 1 1 calc R
H10C H 0.6672 0.0487 0.0401 0.096 Uiso 1 1 calc R
C11 C 0.5569(2) 0.0499(2) 0.2200(2) 0.0456(7) Uani 1 1 d .
H11A H 0.5732 -0.0233 0.1975 0.068 Uiso 1 1 calc R
H11B H 0.4746 0.0718 0.1812 0.068 Uiso 1 1 calc R
H11C H 0.5615 0.0523 0.3017 0.068 Uiso 1 1 calc R
C12 C 0.6245(2) 0.2402(2) 0.2227(3) 0.0462(7) Uani 1 1 d .
H12A H 0.6294 0.2432 0.3044 0.069 Uiso 1 1 calc R
H12B H 0.5418 0.2609 0.1839 0.069 Uiso 1 1 calc R
H12C H 0.6848 0.2895 0.2017 0.069 Uiso 1 1 calc R
O1 O 1.22468(14) 0.06468(13) 0.17849(12) 0.0349(4) Uani 1 1 d .
O2 O 1.21888(15) -0.08220(12) 0.46265(14) 0.0366(4) Uani 1 1 d .

loop_
_atom_site_aniso_label
_atom_site_aniso_U_11
_atom_site_aniso_U_22
_atom_site_aniso_U_33
_atom_site_aniso_U_23
_atom_site_aniso_U_13
_atom_site_aniso_U_12
Mo 0.01654(9) 0.01809(10) 0.01849(10) 0.00026(6) 0.00293(6) -0.00061(6)
N1 0.0186(8) 0.0216(9) 0.0262(9) 0.0020(7) 0.0007(7) 0.0019(7)
N2 0.0188(8) 0.0187(8) 0.0200(8) -0.0007(6) 0.0040(6) 0.0019(6)
N3 0.0205(8) 0.0195(8) 0.0269(9) -0.0030(7) 0.0025(7) -0.0006(7)
N4 0.0204(8) 0.0238(9) 0.0284(9) -0.0020(7) 0.0008(7) -0.0019(7)
N5 0.0260(9) 0.0190(8) 0.0225(8) 0.0019(7) 0.0049(7) -0.0016(7)
N6 0.0242(8) 0.0209(9) 0.0220(8) 0.0000(7) 0.0045(7) -0.0017(7)
C1 0.0192(9) 0.0281(11) 0.0241(10) 0.0014(8) 0.0022(8) -0.0001(8)
C2 0.0213(9) 0.0275(12) 0.0256(10) -0.0013(8) 0.0052(8) 0.0006(8)
C3 0.0197(10) 0.0409(14) 0.0284(11) -0.0015(9) -0.0014(9) -0.0027(9)
C4 0.0187(9) 0.0324(12) 0.0331(11) -0.0059(9) 0.0019(8) -0.0078(9)
C5 0.0215(10) 0.0324(12) 0.0376(12) 0.0012(10) 0.0075(9) -0.0076(9)
C6 0.0358(12) 0.0193(10) 0.0256(11) -0.0002(8) 0.0056(9) 0.0040(9)
C7 0.0294(11) 0.0276(11) 0.0235(10) -0.0015(8) 0.0078(8) 0.0042(9)
C8 0.0190(9) 0.0259(11) 0.0183(9) -0.0013(8) 0.0043(7) 0.0011(8)
C9 0.0199(10) 0.0339(12) 0.0293(11) 0.0016(9) 0.0014(8) 0.0013(9)
C10 0.0289(13) 0.127(3) 0.0306(14) 0.0018(17) -0.0063(11) 0.0126(16)
C11 0.0182(11) 0.0440(15) 0.0726(19) 0.0087(14) 0.0046(11) 0.0001(10)
C12 0.0259(12) 0.0362(14) 0.0710(19) 0.0016(13) -0.0041(12) 0.0089(10)
O1 0.0322(8) 0.0479(10) 0.0255(8) -0.0059(7) 0.0082(7) 0.0034(7)
O2 0.0409(9) 0.0244(9) 0.0447(10) 0.0047(7) 0.0094(8) 0.0078(7)

loop_
_atom_type_symbol
_atom_type_description
_atom_type_scat_dispersion_real
_atom_type_scat_dispersion_imag
_atom_type_scat_source
C C 0.0033 0.0016 'International Tables Vol C Tables 4.2.6.8 and 6.1.1.4'
H H 0.0000 0.0000 'International Tables Vol C Tables 4.2.6.8 and 6.1.1.4'
N N 0.0061 0.0033 'International Tables Vol C Tables 4.2.6.8 and 6.1.1.4'
O O 0.0106 0.0060 'International Tables Vol C Tables 4.2.6.8 and 6.1.1.4'
Mo Mo -1.6832 0.6857 'International Tables Vol C Tables 4.2.6.8 and 6.1.1.4'

loop_
_geom_angle_atom_site_label_1
_geom_angle_atom_site_label_2
_geom_angle_atom_site_label_3
_geom_angle
C1 Mo C2 79.64(9)
C1 Mo C4 104.04(8)
C2 Mo C4 104.55(8)
C1 Mo N2 88.36(7)
C2 Mo N2 87.49(7)
C4 Mo N2 163.95(7)
C1 Mo N5 103.28(7)
C2 Mo N5 166.20(7)
C4 Mo N5 87.95(7)
N2 Mo N5 79.17(6)
C1 Mo N6 169.88(7)
C2 Mo N6 99.46(7)
C4 Mo N6 85.98(7)
N2 Mo N6 81.52(6)
N5 Mo N6 75.25(6)
C1 Mo C3 106.18(8)
C2 Mo C3 69.66(8)
C4 Mo C3 36.18(8)
N2 Mo C3 149.56(7)
N5 Mo C3 121.34(7)
N6 Mo C3 82.71(7)
C1 Mo C5 70.52(8)
C2 Mo C5 110.78(8)
C4 Mo C5 36.25(8)
N2 Mo C5 148.13(7)
N5 Mo C5 82.73(7)
N6 Mo C5 118.79(7)
C3 Mo C5 61.89(8)
C8 N1 N2 104.10(15)
N3 N2 N1 110.72(15)
N3 N2 Mo 122.96(12)
N1 N2 Mo 126.11(12)
N2 N3 N4 108.22(15)
C8 N4 N3 105.41(16)
C6 N5 Mo 112.68(12)
C7 N6 Mo 111.79(12)
O1 C1 Mo 177.10(19)
O2 C2 Mo 177.69(18)
C4 C3 Mo 67.85(11)
C3 C4 C5 115.4(2)
C3 C4 Mo 75.97(12)
C5 C4 Mo 76.47(12)
C4 C5 Mo 67.29(11)
N5 C6 C7 109.17(17)
N6 C7 C6 109.14(17)
N1 C8 N4 111.54(17)
N1 C8 C9 123.91(18)
N4 C8 C9 124.54(18)
C8 C9 C11 109.86(18)
C8 C9 C10 108.68(18)
C11 C9 C10 110.5(2)
C8 C9 C12 109.11(18)
C11 C9 C12 109.1(2)
C10 C9 C12 109.6(2)

loop_
_geom_bond_atom_site_label_1
_geom_bond_atom_site_label_2
_geom_bond_distance
Mo C1 1.942(2)
Mo C2 1.973(2)
Mo C4 2.199(2)
Mo N2 2.2120(16)
Mo N5 2.2571(17)
Mo N6 2.2916(16)
Mo C3 2.303(2)
Mo C5 2.318(2)
N1 C8 1.329(3)
N1 N2 1.343(2)
N2 N3 1.309(2)
N3 N4 1.342(2)
N4 C8 1.337(3)
N5 C6 1.486(3)
N6 C7 1.483(3)
C1 O1 1.164(2)
C2 O2 1.152(3)
C3 C4 1.402(3)
C4 C5 1.409(3)
C6 C7 1.512(3)
C8 C9 1.510(3)
C9 C11 1.521(3)
C9 C10 1.533(3)
C9 C12 1.533(3)
